data_2215125
loop_
_publ_author_name
'Sudarshan Mahapatra'
'Srijita Basu Mallik'
'G. Venkateswara Rao'
'G. Chandrasekara Reddy'
'Guru Row, T. N.'

_publ_section_title
;
 Garcinia lactone
;
_journal_coeditor_code HB2498
_journal_issue 9
_journal_name_full 'Acta Crystallographica Section E'
_journal_page_first o3869
_journal_page_last o3869
_journal_paper_doi 10.1107/S160053680703838X
_journal_volume 63
_journal_year 2007
_chemical_formula_iupac 'C6 H6 O7'
_chemical_formula_moiety 'C6 H6 O7'
_chemical_formula_sum 'C6 H6 O7'
_chemical_formula_weight 190.11
_chemical_melting_point .449E-305
_chemical_name_common 'Garcinia lactone'
_chemical_name_systematic
;
(2S,3S)-3-hydroxy-5-oxo-2,3,4,5-tetrahydrofuran-2,3-dicarboxylic acid
;
_space_group_IT_number 19
_symmetry_cell_setting orthorhombic
_symmetry_space_group_name_Hall 'P 2ac 2ab'
_symmetry_space_group_name_H-M 'P 21 21 21'
_atom_sites_solution_hydrogens geom
_atom_sites_solution_primary direct
_atom_sites_solution_secondary difmap
_cell_angle_alpha 90
_cell_angle_beta 90
_cell_angle_gamma 90
_cell_formula_units_Z 4
_cell_length_a 6.2657(10)
_cell_length_b 8.6591(14)
_cell_length_c 13.504(2)
_cell_measurement_reflns_used 545
_cell_measurement_temperature 292(2)
_cell_measurement_theta_max 27.98
_cell_measurement_theta_min 0.99
_cell_volume 732.7(2)
_computing_cell_refinement 'SAINT (Bruker, 2004)'
_computing_data_collection 'SMART (Bruker, 2004)'
_computing_data_reduction SAINT
_computing_molecular_graphics 'ORTEP-3 (Farrugia, 1997) and CAMERON (Watkin <i>et al.</i>,  1993)'
_computing_publication_material 'PLATON (Spek, 2003)'
_computing_structure_refinement 'SHELXL97 (Sheldrick, 1997)'
_computing_structure_solution 'SHELXTL (Bruker, 2000)'
_diffrn_ambient_temperature 292(2)
_diffrn_measured_fraction_theta_full 0.999
_diffrn_measured_fraction_theta_max 0.999
_diffrn_measurement_device_type 'Bruker SMART APEX CCD'
_diffrn_measurement_method '\f and \w'
_diffrn_radiation_monochromator graphite
_diffrn_radiation_source 'fine-focus sealed tube'
_diffrn_radiation_type MoK\a
_diffrn_radiation_wavelength 0.71073
_diffrn_reflns_av_R_equivalents 0.0222
_diffrn_reflns_av_sigmaI/netI 0.0139
_diffrn_reflns_limit_h_max 7
_diffrn_reflns_limit_h_min -7
_diffrn_reflns_limit_k_max 10
_diffrn_reflns_limit_k_min -10
_diffrn_reflns_limit_l_max 15
_diffrn_reflns_limit_l_min -16
_diffrn_reflns_number 5568
_diffrn_reflns_reduction_process ' ?'
_diffrn_reflns_theta_full 25.66
_diffrn_reflns_theta_max 25.66
_diffrn_reflns_theta_min 2.79
_diffrn_standards_number 0
_exptl_absorpt_coefficient_mu 0.164
_exptl_absorpt_correction_T_max 0.984
_exptl_absorpt_correction_T_min 0.935
_exptl_absorpt_correction_type multi-scan
_exptl_absorpt_process_details '(SADABS; Sheldrick, 1996)'
_exptl_crystal_colour colourless
_exptl_crystal_density_diffrn 1.723
_exptl_crystal_density_method 'not measured'
_exptl_crystal_description plate
_exptl_crystal_F_000 392
_exptl_crystal_size_max 0.30
_exptl_crystal_size_mid 0.20
_exptl_crystal_size_min 0.10
_refine_diff_density_max 0.214
_refine_diff_density_min -0.171
_refine_ls_extinction_method none
_refine_ls_goodness_of_fit_ref 1.101
_refine_ls_hydrogen_treatment constr
_refine_ls_matrix_type full
_refine_ls_number_parameters 118
_refine_ls_number_reflns 836
_refine_ls_number_restraints 0
_refine_ls_restrained_S_all 1.101
_refine_ls_R_factor_all 0.0281
_refine_ls_R_factor_gt 0.0271
_refine_ls_shift/su_max 0.000
_refine_ls_shift/su_mean 0.000
_refine_ls_structure_factor_coef Fsqd
_refine_ls_weighting_details 'calc w = 1/[\s^2^(Fo^2^)+(0.0319P)^2^+0.2219P] where P=(Fo^2^+2Fc^2^)/3'
_refine_ls_weighting_scheme calc
_refine_ls_wR_factor_gt 0.0655
_refine_ls_wR_factor_ref 0.0663
_reflns_number_gt 810
_reflns_number_total 836
_reflns_threshold_expression I>2\s(I)
_cod_data_source_file hb2498.cif
_cod_data_source_block I
_cod_database_code 2215125
_cod_database_fobs_code 2215125

loop_
_symmetry_equiv_pos_site_id
_symmetry_equiv_pos_as_xyz
1 x,y,z
2 1/2-x,-y,1/2+z
3 1/2+x,1/2-y,-z
4 -x,1/2+y,1/2-z

loop_
_atom_site_type_symbol
_atom_site_label
_atom_site_fract_x
_atom_site_fract_y
_atom_site_fract_z
_atom_site_U_iso_or_equiv
_atom_site_adp_type
_atom_site_calc_flag
_atom_site_refinement_flags
_atom_site_occupancy
O O5 1.0046(2) -0.15092(19) 0.14395(13) 0.0390(4) Uani d . 1
O O6 0.4251(2) 0.00593(19) -0.05515(12) 0.0350(4) Uani d . 1
O O3 0.7966(2) 0.09450(18) 0.23129(10) 0.0281(4) Uani d . 1
H H3 0.9172 0.1169 0.2126 0.042 Uiso calc R 1
O O2 0.4978(2) 0.21068(16) 0.08633(10) 0.0259(3) Uani d . 1
O O7 0.7760(3) -0.03680(19) -0.07537(11) 0.0336(4) Uani d . 1
H H7 0.7377 -0.0840 -0.1249 0.050 Uiso calc R 1
O O4 0.6882(2) -0.25433(17) 0.10495(12) 0.0339(4) Uani d . 1
H H4 0.7592 -0.3321 0.0942 0.051 Uiso calc R 1
O O1 0.1911(2) 0.19661(19) 0.16734(13) 0.0371(4) Uani d . 1
C C6 0.8148(3) -0.1423(2) 0.13577(15) 0.0254(5) Uani d . 1
C C2 0.4591(3) -0.0075(2) 0.18784(15) 0.0250(5) Uani d . 1
H H2A 0.3931 -0.0972 0.1576 0.030 Uiso calc R 1
H H2B 0.4451 -0.0149 0.2592 0.030 Uiso calc R 1
C C1 0.3614(3) 0.1399(2) 0.14948(15) 0.0252(4) Uani d . 1
C C3 0.6927(3) 0.0069(2) 0.15732(14) 0.0213(4) Uani d . 1
C C4 0.6711(3) 0.1092(2) 0.06284(14) 0.0216(4) Uani d . 1
H H4A 0.8023 0.1681 0.0515 0.026 Uiso calc R 1
C C5 0.6089(3) 0.0196(2) -0.03010(14) 0.0243(5) Uani d . 1

loop_
_atom_site_aniso_label
_atom_site_aniso_U_11
_atom_site_aniso_U_22
_atom_site_aniso_U_33
_atom_site_aniso_U_12
_atom_site_aniso_U_13
_atom_site_aniso_U_23
O5 0.0218(8) 0.0381(9) 0.0570(10) 0.0038(7) -0.0013(8) 0.0039(9)
O6 0.0283(9) 0.0377(9) 0.0389(9) -0.0021(8) -0.0084(7) -0.0072(7)
O3 0.0240(7) 0.0391(9) 0.0212(7) -0.0047(7) -0.0007(6) -0.0034(6)
O2 0.0271(8) 0.0240(7) 0.0265(7) 0.0046(6) 0.0039(7) 0.0023(6)
O7 0.0336(9) 0.0420(9) 0.0253(7) 0.0052(7) 0.0015(7) -0.0095(7)
O4 0.0287(8) 0.0251(7) 0.0480(10) 0.0020(7) -0.0003(7) -0.0072(7)
O1 0.0246(8) 0.0359(9) 0.0510(10) 0.0055(8) 0.0084(8) -0.0037(8)
C6 0.0244(10) 0.0287(11) 0.0230(10) 0.0010(9) 0.0000(9) 0.0061(9)
C2 0.0221(10) 0.0274(10) 0.0254(10) 0.0003(9) 0.0036(8) 0.0016(9)
C1 0.0228(10) 0.0264(10) 0.0263(10) -0.0015(9) -0.0008(9) -0.0039(9)
C3 0.0207(10) 0.0260(10) 0.0173(9) -0.0030(10) -0.0003(8) 0.0010(8)
C4 0.0199(9) 0.0239(9) 0.0209(10) -0.0009(9) 0.0016(8) 0.0006(8)
C5 0.0279(11) 0.0233(10) 0.0215(10) 0.0005(9) 0.0002(8) 0.0019(8)

loop_
_atom_type_symbol
_atom_type_description
_atom_type_scat_dispersion_real
_atom_type_scat_dispersion_imag
_atom_type_scat_source
O O 0.0106 0.0060 'International Tables Vol C Tables 4.2.6.8 and 6.1.1.4'
H H 0.0000 0.0000 'International Tables Vol C Tables 4.2.6.8 and 6.1.1.4'
C C 0.0033 0.0016 'International Tables Vol C Tables 4.2.6.8 and 6.1.1.4'

loop_
_geom_angle_atom_site_label_1
_geom_angle_atom_site_label_2
_geom_angle_atom_site_label_3
_geom_angle
C3 O3 H3 109.5
C1 O2 C4 109.88(15)
C5 O7 H7 109.5
C6 O4 H4 109.5
O5 C6 O4 125.5(2)
O5 C6 C3 122.1(2)
O4 C6 C3 112.34(16)
C1 C2 C3 103.13(17)
C1 C2 H2A 111.1
C3 C2 H2A 111.1
C1 C2 H2B 111.1
C3 C2 H2B 111.1
H2A C2 H2B 109.1
O1 C1 O2 120.2(2)
O1 C1 C2 129.7(2)
O2 C1 C2 110.10(17)
O3 C3 C2 107.16(16)
O3 C3 C6 110.94(16)
C2 C3 C6 117.51(17)
O3 C3 C4 108.30(16)
C2 C3 C4 100.64(15)
C6 C3 C4 111.56(15)
O2 C4 C5 107.47(15)
O2 C4 C3 103.47(15)
C5 C4 C3 114.01(16)
O2 C4 H4A 110.5
C5 C4 H4A 110.5
C3 C4 H4A 110.5
O6 C5 O7 126.6(2)
O6 C5 C4 121.64(18)
O7 C5 C4 111.72(18)

loop_
_geom_bond_atom_site_label_1
_geom_bond_atom_site_label_2
_geom_bond_distance
O5 C6 1.197(2)
O6 C5 1.206(3)
O3 C3 1.413(2)
O3 H3 0.8200
O2 C1 1.354(2)
O2 C4 1.433(2)
O7 C5 1.307(3)
O7 H7 0.8200
O4 C6 1.320(3)
O4 H4 0.8200
O1 C1 1.199(3)
C6 C3 1.530(3)
C2 C1 1.507(3)
C2 C3 1.526(3)
C2 H2A 0.9700
C2 H2B 0.9700
C3 C4 1.559(3)
C4 C5 1.526(3)
C4 H4A 0.9800

loop_
_geom_hbond_atom_site_label_D
_geom_hbond_atom_site_label_H
_geom_hbond_atom_site_label_A
_geom_hbond_site_symmetry_A
_geom_hbond_distance_DH
_geom_hbond_distance_HA
_geom_hbond_distance_DA
_geom_hbond_angle_DHA
_geom_hbond_publ_flag
O3 H3 O1 1_655 0.82 1.95 2.764(2) 173 yes
O4 H4 O6 3_545 0.82 1.90 2.721(2) 174 yes
O7 H7 O3 2_654 0.82 1.96 2.697(2) 150 yes
C4 H4A O2 3_555 0.98 2.46 3.268(2) 139 yes
C2 H2A O4 . 0.97 2.40 2.808(3) 104 yes
C2 H2A O5 1_455 0.97 2.49 3.163(2) 127 yes

loop_
_geom_torsion_atom_site_label_1
_geom_torsion_atom_site_label_2
_geom_torsion_atom_site_label_3
_geom_torsion_atom_site_label_4
_geom_torsion
C4 O2 C1 O1 -169.51(18)
C4 O2 C1 C2 10.6(2)
C3 C2 C1 O1 -166.8(2)
C3 C2 C1 O2 13.1(2)
C1 C2 C3 O3 84.37(18)
C1 C2 C3 C6 -150.01(17)
C1 C2 C3 C4 -28.73(19)
O5 C6 C3 O3 -30.7(3)
O4 C6 C3 O3 151.34(16)
O5 C6 C3 C2 -154.5(2)
O4 C6 C3 C2 27.6(2)
O5 C6 C3 C4 90.1(3)
O4 C6 C3 C4 -87.8(2)
C1 O2 C4 C5 91.59(18)
C1 O2 C4 C3 -29.35(19)
O3 C3 C4 O2 -76.88(18)
C2 C3 C4 O2 35.34(19)
C6 C3 C4 O2 160.76(15)
O3 C3 C4 C5 166.72(15)
C2 C3 C4 C5 -81.1(2)
C6 C3 C4 C5 44.4(2)
O2 C4 C5 O6 -20.9(3)
C3 C4 C5 O6 93.2(2)
O2 C4 C5 O7 159.30(16)
C3 C4 C5 O7 -86.7(2)

loop_
_cod_related_entry_id
_cod_related_entry_database
_cod_related_entry_code
1 ChemSpider 8167188
